data_4108276
loop_
_publ_author_name
'Hiroyasu Furukawa'
'Jaheon Kim'
'Nathan W. Ockwig'
'Michael O'Keeffe'
'Omar M. Yaghi'

_publ_contact_author_address
; 
Department of Chemistry and Biochemistry
University of Caligornia-Los Angeles 
Los Angeles, CA 90095 
USA 
;
_publ_contact_author_email yaghi@chem.ucla.edu
_publ_contact_author_name 'Professor Omar M. Yaghi'
_publ_section_title
;
 Control of Vertex Geometry, Structure Dimensionality, Functionality, and
 Pore Metrics in the Reticular Synthesis of Crystalline Metal-Organic
 Frameworks and Polyhedra
;
_journal_name_full 'Journal of the American Chemical Society'
_journal_page_first 11650
_journal_page_last 11661
_journal_paper_doi 10.1021/ja803783c
_journal_volume 130
_journal_year 2008
_chemical_formula_sum 'C49 H53 Cu2 N9 O15'
_chemical_formula_weight 1135.08
_chemical_name_common MOF-601
_chemical_name_systematic
; 
 ? 
;
_space_group_IT_number 166
_symmetry_cell_setting rhombohedral
_symmetry_space_group_name_Hall '-R 3 2"'
_symmetry_space_group_name_H-M 'R -3 m :H'
_atom_sites_solution_hydrogens geom
_atom_sites_solution_primary direct
_atom_sites_solution_secondary difmap
_audit_creation_method SHELXL-97
_cell_angle_alpha 90.00
_cell_angle_beta 90.00
_cell_angle_gamma 120.00
_cell_formula_units_Z 9
_cell_length_a 44.0047(15)
_cell_length_b 44.0047(15)
_cell_length_c 12.2617(4)
_cell_measurement_reflns_used 6414
_cell_measurement_temperature 223(2)
_cell_measurement_theta_max 28.103
_cell_measurement_theta_min 2.181
_cell_volume 20562.7(12)
_computing_cell_refinement 'Bruker SAINT'
_computing_data_collection 'Bruker SMART'
_computing_data_reduction 'Bruker SAINT'
_computing_molecular_graphics 'Bruker XP'
_computing_publication_material 'Bruker XCIF'
_computing_structure_refinement 'SHELXL-97 (Sheldrick, 1997)'
_computing_structure_solution 'SHELXS-97 (Sheldrick, 1990)'
_diffrn_ambient_temperature 223(2)
_diffrn_measured_fraction_theta_full 0.999
_diffrn_measured_fraction_theta_max 0.999
_diffrn_measurement_device_type 'Bruker SMART APEX CCD'
_diffrn_measurement_method 'phi and omega scans'
_diffrn_radiation_monochromator graphite
_diffrn_radiation_source 'fine-focus sealed tube'
_diffrn_radiation_type MoK\a
_diffrn_radiation_wavelength 0.71073
_diffrn_reflns_av_R_equivalents 0.0390
_diffrn_reflns_av_sigmaI/netI 0.0206
_diffrn_reflns_limit_h_max 58
_diffrn_reflns_limit_h_min -58
_diffrn_reflns_limit_k_max 58
_diffrn_reflns_limit_k_min -56
_diffrn_reflns_limit_l_max 16
_diffrn_reflns_limit_l_min -16
_diffrn_reflns_number 73267
_diffrn_reflns_theta_full 28.30
_diffrn_reflns_theta_max 28.30
_diffrn_reflns_theta_min 0.93
_diffrn_standards_decay_% none
_exptl_absorpt_coefficient_mu 0.509
_exptl_absorpt_correction_type empirical
_exptl_absorpt_process_details
;
SADABS; Sheldrick, 1996
ratio of minimum to maximum apparent transmission:  0.878984 
;
_exptl_crystal_colour block
_exptl_crystal_density_diffrn 0.825
_exptl_crystal_description blue
_exptl_crystal_F_000 5292
_exptl_crystal_size_max 0.24
_exptl_crystal_size_mid 0.24
_exptl_crystal_size_min 0.20
_platon_squeeze_details
;
;
_refine_diff_density_max 0.468
_refine_diff_density_min -0.330
_refine_diff_density_rms 0.128
_refine_ls_extinction_method none
_refine_ls_goodness_of_fit_ref 1.020
_refine_ls_matrix_type full
_refine_ls_number_parameters 164
_refine_ls_number_reflns 5914
_refine_ls_number_restraints 18
_refine_ls_restrained_S_all 1.034
_refine_ls_R_factor_all 0.0699
_refine_ls_R_factor_gt 0.0547
_refine_ls_shift/su_max 0.002
_refine_ls_shift/su_mean 0.000
_refine_ls_structure_factor_coef Fsqd
_refine_ls_weighting_details 'calc w=1/[\s^2^(Fo^2^)+(0.1163P)^2^+0.0000P] where P=(Fo^2^+2Fc^2^)/3'
_refine_ls_weighting_scheme calc
_refine_ls_wR_factor_gt 0.1553
_refine_ls_wR_factor_ref 0.1637
_reflns_number_gt 4552
_reflns_number_total 5914
_reflns_threshold_expression >2sigma(I)
_cod_data_source_file ja803783c_si_014.cif
_cod_data_source_block MOF-601
_cod_original_sg_symbol_H-M 'R -3 m'
_cod_database_code 4108276

loop_
_symmetry_equiv_pos_as_xyz
'x, y, z'
'-y, x-y, z'
'-x+y, -x, z'
'y, x, -z'
'x-y, -y, -z'
'-x, -x+y, -z'
'x+2/3, y+1/3, z+1/3'
'-y+2/3, x-y+1/3, z+1/3'
'-x+y+2/3, -x+1/3, z+1/3'
'y+2/3, x+1/3, -z+1/3'
'x-y+2/3, -y+1/3, -z+1/3'
'-x+2/3, -x+y+1/3, -z+1/3'
'x+1/3, y+2/3, z+2/3'
'-y+1/3, x-y+2/3, z+2/3'
'-x+y+1/3, -x+2/3, z+2/3'
'y+1/3, x+2/3, -z+2/3'
'x-y+1/3, -y+2/3, -z+2/3'
'-x+1/3, -x+y+2/3, -z+2/3'
'-x, -y, -z'
'y, -x+y, -z'
'x-y, x, -z'
'-y, -x, z'
'-x+y, y, z'
'x, x-y, z'
'-x+2/3, -y+1/3, -z+1/3'
'y+2/3, -x+y+1/3, -z+1/3'
'x-y+2/3, x+1/3, -z+1/3'
'-y+2/3, -x+1/3, z+1/3'
'-x+y+2/3, y+1/3, z+1/3'
'x+2/3, x-y+1/3, z+1/3'
'-x+1/3, -y+2/3, -z+2/3'
'y+1/3, -x+y+2/3, -z+2/3'
'x-y+1/3, x+2/3, -z+2/3'
'-y+1/3, -x+2/3, z+2/3'
'-x+y+1/3, y+2/3, z+2/3'
'x+1/3, x-y+2/3, z+2/3'

loop_
_atom_site_label
_atom_site_type_symbol
_atom_site_fract_x
_atom_site_fract_y
_atom_site_fract_z
_atom_site_U_iso_or_equiv
_atom_site_adp_type
_atom_site_occupancy
_atom_site_symmetry_multiplicity
_atom_site_calc_flag
_atom_site_refinement_flags
Cu1 Cu 0.180231(4) 0.819769(4) 0.76533(2) 0.05107(14) Uani 1 2 d S
O1 O 0.13550(4) 0.80193(4) 0.68814(12) 0.0734(4) Uani 1 1 d .
O2 O 0.11253(4) 0.82460(4) 0.80276(13) 0.0757(4) Uani 1 1 d .
C1 C 0.07835(5) 0.79064(5) 0.65485(17) 0.0692(5) Uani 1 1 d D
C2 C 0.05109(7) 0.79483(9) 0.6834(2) 0.1208(12) Uani 1 1 d D
H2 H 0.0532 0.8084 0.7453 0.145 Uiso 1 1 calc R
C3 C 0.01991(7) 0.77982(10) 0.6244(3) 0.1277(14) Uani 1 1 d D
C4 C 0.01651(5) 0.76097(7) 0.53205(19) 0.0820(7) Uani 1 1 d D
C5 C 0.04429(7) 0.75725(10) 0.5024(3) 0.1237(13) Uani 1 1 d D
C6 C 0.07538(7) 0.77244(9) 0.5642(3) 0.1193(12) Uani 1 1 d D
H6 H 0.0943 0.7698 0.5415 0.143 Uiso 1 1 calc R
C7 C 0.11177(5) 0.80723(5) 0.72126(16) 0.0634(5) Uani 1 1 d D
C8 C -0.0057(2) 0.7902(3) 0.6440(9) 0.262(7) Uani 0.561(4) 1 d PD
N1 N -0.0282(3) 0.7966(5) 0.6640(14) 0.481(15) Uani 0.561(4) 1 d PD
C8' C 0.0400(2) 0.7346(4) 0.4126(9) 0.288(11) Uani 0.439(4) 1 d PD
N1' N 0.0373(3) 0.7155(6) 0.3430(14) 0.55(2) Uani 0.439(4) 1 d PD
O1S O 0.20212(4) 0.79788(4) 0.6592(2) 0.0871(6) Uani 1 2 d SD
N1S N 0.2058(4) 0.7512(3) 0.5888(10) 0.180(6) Uani 0.25 1 d PD
C1S C 0.1891(3) 0.7674(2) 0.6394(10) 0.117(4) Uani 0.25 1 d PD
H1SA H 0.1655 0.7529 0.6597 0.140 Uiso 0.25 1 calc PR
C2S C 0.22988(17) 0.77013(17) 0.5082(12) 0.164(5) Uani 0.50 2 d SPD
H2SA H 0.2415 0.7585 0.4776 0.197 Uiso 0.25 2 d SP
H2SB H 0.2215 0.7785 0.4502 0.197 Uiso 0.25 2 d SP
H2SC H 0.2488 0.7910 0.5390 0.197 Uiso 0.25 1 d P
C3S C 0.1968(7) 0.7159(3) 0.5876(17) 0.34(2) Uani 0.25 1 d PD
H3SA H 0.2135 0.7131 0.5430 0.408 Uiso 0.25 1 calc PR
H3SB H 0.1734 0.7019 0.5574 0.408 Uiso 0.25 1 calc PR
H3SC H 0.1972 0.7082 0.6614 0.408 Uiso 0.25 1 calc PR

loop_
_atom_site_aniso_label
_atom_site_aniso_U_11
_atom_site_aniso_U_22
_atom_site_aniso_U_33
_atom_site_aniso_U_23
_atom_site_aniso_U_13
_atom_site_aniso_U_12
Cu1 0.04082(15) 0.04082(15) 0.0502(2) 0.01335(7) -0.01335(7) 0.00436(12)
O1 0.0495(7) 0.0805(10) 0.0720(9) -0.0074(7) -0.0256(7) 0.0188(7)
O2 0.0539(8) 0.0879(10) 0.0713(9) -0.0107(8) -0.0283(7) 0.0249(7)
C1 0.0500(10) 0.0715(12) 0.0637(11) -0.0011(9) -0.0239(8) 0.0135(9)
C2 0.0709(16) 0.188(3) 0.102(2) -0.066(2) -0.0476(15) 0.0636(19)
C3 0.0669(16) 0.197(4) 0.115(2) -0.070(2) -0.0479(16) 0.0630(19)
C4 0.0539(12) 0.0948(16) 0.0764(14) -0.0149(12) -0.0316(11) 0.0215(11)
C5 0.0695(15) 0.189(3) 0.112(2) -0.076(2) -0.0533(16) 0.0649(19)
C6 0.0621(14) 0.175(3) 0.119(2) -0.068(2) -0.0486(15) 0.0578(17)
C7 0.0476(10) 0.0571(10) 0.0590(11) 0.0125(9) -0.0205(8) 0.0063(8)
C8 0.131(6) 0.410(17) 0.290(12) -0.229(12) -0.130(7) 0.169(9)
N1 0.316(16) 0.67(3) 0.57(2) -0.45(2) -0.220(18) 0.33(2)
C8' 0.114(7) 0.57(3) 0.218(12) -0.259(16) -0.119(8) 0.197(12)
N1' 0.225(12) 1.10(5) 0.43(2) -0.57(3) -0.211(14) 0.41(2)
O1S 0.0845(11) 0.0845(11) 0.0827(16) 0.0015(6) -0.0015(6) 0.0351(13)
N1S 0.273(19) 0.142(12) 0.151(13) -0.021(10) -0.006(13) 0.123(13)
C1S 0.142(11) 0.094(8) 0.117(9) 0.006(7) 0.025(8) 0.061(8)
C2S 0.207(11) 0.207(11) 0.130(10) -0.002(4) 0.002(4) 0.142(12)
C3S 0.66(7) 0.25(3) 0.21(3) -0.02(2) 0.03(4) 0.30(4)

loop_
_atom_type_symbol
_atom_type_description
_atom_type_scat_dispersion_real
_atom_type_scat_dispersion_imag
_atom_type_scat_source
C C 0.0033 0.0016 'International Tables Vol C Tables 4.2.6.8 and 6.1.1.4'
H H 0.0000 0.0000 'International Tables Vol C Tables 4.2.6.8 and 6.1.1.4'
N N 0.0061 0.0033 'International Tables Vol C Tables 4.2.6.8 and 6.1.1.4'
O O 0.0106 0.0060 'International Tables Vol C Tables 4.2.6.8 and 6.1.1.4'
Cu Cu 0.3201 1.2651 'International Tables Vol C Tables 4.2.6.8 and 6.1.1.4'

loop_
_geom_angle_atom_site_label_1
_geom_angle_atom_site_label_2
_geom_angle_atom_site_label_3
_geom_angle
_geom_angle_site_symmetry_1
_geom_angle_site_symmetry_3
O1 Cu1 O1 89.24(9) . 22_665
O1 Cu1 O2 167.71(7) . 31_566
O1 Cu1 O2 89.31(7) 22_665 31_566
O1 Cu1 O2 89.31(7) . 16_456
O1 Cu1 O2 167.71(7) 22_665 16_456
O2 Cu1 O2 89.52(9) 31_566 16_456
O1 Cu1 O1S 96.61(7) . .
O1 Cu1 O1S 96.61(7) 22_665 .
O2 Cu1 O1S 95.68(7) 31_566 .
O2 Cu1 O1S 95.68(7) 16_456 .
O1 Cu1 Cu1 84.04(5) . 31_566
O1 Cu1 Cu1 84.04(5) 22_665 31_566
O2 Cu1 Cu1 83.67(5) 31_566 31_566
O2 Cu1 Cu1 83.67(5) 16_456 31_566
O1S Cu1 Cu1 179.08(7) . 31_566
C7 O1 Cu1 122.37(13) . .
C7 O2 Cu1 122.53(14) . 31_566
C6 C1 C2 118.1(2) . .
C6 C1 C7 121.1(2) . .
C2 C1 C7 120.8(2) . .
C1 C2 C3 122.2(3) . .
C1 C2 H2 118.9 . .
C3 C2 H2 118.9 . .
C4 C3 C2 120.1(3) . .
C4 C3 C8 117.9(4) . .
C2 C3 C8 120.5(4) . .
C5 C4 C3 117.5(2) . .
C5 C4 C4 121.2(2) . 6_556
C3 C4 C4 121.3(2) . 6_556
C4 C5 C6 121.2(2) . .
C4 C5 C8' 118.4(4) . .
C6 C5 C8' 120.2(4) . .
C1 C6 C5 120.8(3) . .
C1 C6 H6 119.6 . .
C5 C6 H6 119.6 . .
O1 C7 O2 127.37(17) . .
O1 C7 C1 115.98(19) . .
O2 C7 C1 116.7(2) . .
N1 C8 C3 175.1(18) . .
N1' C8' C5 176.4(17) . .
N1' C8' N1' 19.4(15) . 16_455
C5 C8' N1' 157.4(10) . 16_455
N1' N1' C8' 135(3) 16_455 .
N1' N1' C8' 25.2(14) 16_455 16_455
C8' N1' C8' 137.2(13) . 16_455
C1S O1S C1S 107.0(12) 22_665 .
C1S O1S Cu1 124.5(6) 22_665 .
C1S O1S Cu1 124.5(6) . .
C2S N1S C3S 111.6(9) . .
C2S N1S C1S 116.8(11) . .
C3S N1S C1S 129.8(15) . .
C2S N1S N1S 46.8(8) . 22_665
C3S N1S N1S 134.3(14) . 22_665
C1S N1S N1S 90.5(7) . 22_665
O1S C1S N1S 125.7(11) . .
O1S C1S C1S 36.5(6) . 22_665
N1S C1S C1S 89.5(7) . 22_665
O1S C1S H1SA 117.1 . .
N1S C1S H1SA 117.1 . .
C1S C1S H1SA 153.0 22_665 .
N1S C2S N1S 86.4(16) 22_665 .
N1S C2S H2SA 114.1(9) 22_665 .
N1S C2S H2SA 114.1(9) . .
N1S C2S H2SB 115.9(11) 22_665 .
N1S C2S H2SB 115.9(11) . .
H2SA C2S H2SB 109.2(14) . .
N1S C2S H2SC 23.0(7) 22_665 .
N1S C2S H2SC 109.4(14) . .
H2SA C2S H2SC 103.0(8) . .
H2SB C2S H2SC 104.0(8) . .
N1S C3S H3SA 109.5 . .
N1S C3S H3SB 109.5 . .
H3SA C3S H3SB 109.5 . .
N1S C3S H3SC 109.5 . .
H3SA C3S H3SC 109.5 . .
H3SB C3S H3SC 109.5 . .

loop_
_geom_bond_atom_site_label_1
_geom_bond_atom_site_label_2
_geom_bond_distance
_geom_bond_site_symmetry_2
Cu1 O1 1.9599(13) .
Cu1 O1 1.9599(13) 22_665
Cu1 O2 1.9646(13) 31_566
Cu1 O2 1.9646(13) 16_456
Cu1 O1S 2.116(3) .
Cu1 Cu1 2.6562(7) 31_566
O1 C7 1.246(3) .
O2 C7 1.249(3) .
O2 Cu1 1.9646(13) 31_566
C1 C6 1.338(4) .
C1 C2 1.348(4) .
C1 C7 1.512(2) .
C2 C3 1.391(3) .
C2 H2 0.9400 .
C3 C4 1.367(4) .
C3 C8 1.432(7) .
C4 C5 1.361(4) .
C4 C4 1.484(4) 6_556
C5 C6 1.407(3) .
C5 C8' 1.433(7) .
C6 H6 0.9400 .
C8 N1 1.182(8) .
C8' N1' 1.163(8) .
C8' N1' 1.918(14) 16_455
N1' N1' 0.91(3) 16_455
N1' C8' 1.918(14) 16_455
O1S C1S 1.192(8) 22_665
O1S C1S 1.192(8) .
N1S C2S 1.381(7) .
N1S C3S 1.397(7) .
N1S C1S 1.399(9) .
N1S N1S 1.89(3) 22_665
C1S C1S 1.92(2) 22_665
C1S H1SA 0.9400 .
C2S N1S 1.381(7) 22_665
C2S H2SA 0.965(13) .
C2S H2SB 0.958(13) .
C2S H2SC 0.955(6) .
C3S H3SA 0.9700 .
C3S H3SB 0.9700 .
C3S H3SC 0.9700 .

loop_
_geom_torsion_atom_site_label_1
_geom_torsion_atom_site_label_2
_geom_torsion_atom_site_label_3
_geom_torsion_atom_site_label_4
_geom_torsion
_geom_torsion_site_symmetry_1
_geom_torsion_site_symmetry_4
O1 Cu1 O1 C7 -85.18(16) 22_665 .
O2 Cu1 O1 C7 -1.9(4) 31_566 .
O2 Cu1 O1 C7 82.62(16) 16_456 .
O1S Cu1 O1 C7 178.26(15) . .
Cu1 Cu1 O1 C7 -1.09(15) 31_566 .
C6 C1 C2 C3 2.5(5) . .
C7 C1 C2 C3 -179.7(3) . .
C1 C2 C3 C4 -2.1(5) . .
C1 C2 C3 C8 -167.8(7) . .
C2 C3 C4 C5 1.0(5) . .
C8 C3 C4 C5 167.0(7) . .
C2 C3 C4 C4 179.6(3) . 6_556
C8 C3 C4 C4 -14.4(8) . 6_556
C3 C4 C5 C6 -0.4(6) . .
C4 C4 C5 C6 -179.0(3) 6_556 .
C3 C4 C5 C8' 173.7(9) . .
C4 C4 C5 C8' -4.9(10) 6_556 .
C2 C1 C6 C5 -1.9(5) . .
C7 C1 C6 C5 -179.6(3) . .
C4 C5 C6 C1 0.9(6) . .
C8' C5 C6 C1 -173.1(9) . .
Cu1 O1 C7 O2 2.1(3) . .
Cu1 O1 C7 C1 -177.89(12) . .
Cu1 O2 C7 O1 -1.8(3) 31_566 .
Cu1 O2 C7 C1 178.14(12) 31_566 .
C6 C1 C7 O1 -2.1(3) . .
C2 C1 C7 O1 -179.8(2) . .
C6 C1 C7 O2 177.9(3) . .
C2 C1 C7 O2 0.2(3) . .
C4 C3 C8 N1 89(13) . .
C2 C3 C8 N1 -105(13) . .
C4 C5 C8' N1' -130(28) . .
C6 C5 C8' N1' 45(28) . .
C4 C5 C8' N1' -155(3) . 16_455
C6 C5 C8' N1' 19(3) . 16_455
C5 C8' N1' N1' -29(31) . 16_455
C5 C8' N1' C8' -66(30) . 16_455
N1' C8' N1' C8' -36.8(10) 16_455 16_455
O1 Cu1 O1S C1S 147.9(8) . 22_665
O1 Cu1 O1S C1S 57.9(8) 22_665 22_665
O2 Cu1 O1S C1S -32.1(8) 31_566 22_665
O2 Cu1 O1S C1S -122.1(8) 16_456 22_665
Cu1 Cu1 O1S C1S -77.1(9) 31_566 22_665
O1 Cu1 O1S C1S -57.9(8) . .
O1 Cu1 O1S C1S -147.9(8) 22_665 .
O2 Cu1 O1S C1S 122.1(8) 31_566 .
O2 Cu1 O1S C1S 32.1(8) 16_456 .
Cu1 Cu1 O1S C1S 77.1(9) 31_566 .
C1S O1S C1S N1S -8(2) 22_665 .
Cu1 O1S C1S N1S -165.9(10) . .
Cu1 O1S C1S C1S -158.0(14) . 22_665
C2S N1S C1S O1S -36(2) . .
C3S N1S C1S O1S 161.0(19) . .
N1S N1S C1S O1S 4.7(13) 22_665 .
C2S N1S C1S C1S -40.4(13) . 22_665
C3S N1S C1S C1S 156(2) . 22_665
N1S N1S C1S C1S 0.000(2) 22_665 22_665
C3S N1S C2S N1S -131.1(15) . 22_665
C1S N1S C2S N1S 62.7(18) . 22_665

loop_
_platon_squeeze_void_nr
_platon_squeeze_void_average_x
_platon_squeeze_void_average_y
_platon_squeeze_void_average_z
_platon_squeeze_void_volume
_platon_squeeze_void_count_electrons
1 -0.011 -0.008 -0.013 12868.6 2438.4
